data_1502621
loop_
_publ_author_name
'Lim, Hwan Jung'
'RajanBabu, T. V.'

_publ_section_title
;
 Ethylene in organic synthesis: a new route to anticholenergic
 pyrrolidinoindolines, and other molecules with all carbon-quaternary
 centers via asymmetric hydrovinylation.
;
_journal_issue 24
_journal_name_full 'Organic letters'
_journal_page_first 6596
_journal_page_last 6599
_journal_paper_doi 10.1021/ol203052y
_journal_volume 13
_journal_year 2011
_chemical_compound_source 'synthesis as described'
_chemical_formula_moiety 'C13 H15 N1 O1'
_chemical_formula_sum 'C13 H15 N O'
_chemical_formula_weight 201.26
_chemical_name_common 'RajanBabu 1724'
_chemical_name_systematic
;

 ?

;
_space_group_IT_number 14
_symmetry_cell_setting monoclinic
_symmetry_Int_Tables_number 14
_symmetry_space_group_name_Hall '-P 2yn'
_symmetry_space_group_name_H-M 'P 1 21/n 1'
_atom_sites_solution_hydrogens geom
_atom_sites_solution_primary direct
_atom_sites_solution_secondary difmap
_audit_conform_dict_location ftp://ftp.iucr.org/pub/cif_core.dic
_audit_conform_dict_name cif_core.dic
_audit_conform_dict_version 2.4
_audit_creation_date 2010-08-09T13:57:47-00:00
_audit_creation_method 'WinGX routine CIF_UPDATE'
_cell_angle_alpha 90
_cell_angle_beta 94.154(1)
_cell_angle_gamma 90
_cell_formula_units_Z 4
_cell_length_a 8.5745(2)
_cell_length_b 14.1089(3)
_cell_length_c 8.8408(2)
_cell_measurement_reflns_used 1970
_cell_measurement_temperature 150(2)
_cell_measurement_theta_max 25.028
_cell_measurement_theta_min 2.037
_cell_measurement_wavelength 0.71073
_cell_volume 1066.72(4)
_computing_cell_refinement 'HKL Scalepack (Otwinowski & Minor 1997)'
_computing_data_collection 'Collect (Nonius BV, 1997-2000)'
_computing_data_reduction 'HKL Denzo and Scalepack (Otwinowski & Minor 1997)'
_computing_molecular_graphics 'Ortep-3 for Windows (Farrugia, 1997)'
_computing_publication_material 'WinGX publication routines (Farrugia, 1999)'
_computing_structure_refinement 'SHELXL-97 (Sheldrick, 2008)'
_computing_structure_solution 'SHELXS-97 (Sheldrick, 2008)'
_diffrn_ambient_temperature 150(2)
_diffrn_detector_area_resol_mean 9
_diffrn_measured_fraction_theta_full 0.999
_diffrn_measured_fraction_theta_max 0.999
_diffrn_measurement_device '95mm CCD camera on \k-goniostat'
_diffrn_measurement_device_type 'Nonius KappaCCD'
_diffrn_measurement_method CCD
_diffrn_orient_matrix_type 'by Nonius Collect from scalepack cell'
_diffrn_orient_matrix_UB_11 -0.1048587
_diffrn_orient_matrix_UB_12 -0.0165599
_diffrn_orient_matrix_UB_13 0.0351446
_diffrn_orient_matrix_UB_21 0.0415977
_diffrn_orient_matrix_UB_22 -0.062779
_diffrn_orient_matrix_UB_23 0.0366496
_diffrn_orient_matrix_UB_31 0.0307799
_diffrn_orient_matrix_UB_32 0.028428
_diffrn_orient_matrix_UB_33 0.1014074
_diffrn_radiation_monochromator graphite
_diffrn_radiation_probe x-ray
_diffrn_radiation_type MoK\a
_diffrn_radiation_wavelength 0.71073
_diffrn_reflns_av_R_equivalents 0.031
_diffrn_reflns_limit_h_max 10
_diffrn_reflns_limit_h_min -10
_diffrn_reflns_limit_k_max 16
_diffrn_reflns_limit_k_min -16
_diffrn_reflns_limit_l_max 10
_diffrn_reflns_limit_l_min -10
_diffrn_reflns_number 17458
_diffrn_reflns_theta_full 25.02
_diffrn_reflns_theta_max 25.02
_diffrn_reflns_theta_min 2.72
_exptl_absorpt_coefficient_mu 0.079
_exptl_absorpt_correction_type none
_exptl_crystal_colour colourless
_exptl_crystal_density_diffrn 1.253
_exptl_crystal_density_method 'not measured'
_exptl_crystal_description 'rectangular block'
_exptl_crystal_F_000 432
_exptl_crystal_size_max 0.35
_exptl_crystal_size_mid 0.19
_exptl_crystal_size_min 0.15
_refine_diff_density_max 0.135
_refine_diff_density_min -0.182
_refine_diff_density_rms 0.036
_refine_ls_extinction_method none
_refine_ls_goodness_of_fit_ref 1.063
_refine_ls_hydrogen_treatment constr
_refine_ls_matrix_type full
_refine_ls_number_parameters 138
_refine_ls_number_reflns 1881
_refine_ls_number_restraints 0
_refine_ls_restrained_S_all 1.063
_refine_ls_R_factor_all 0.0461
_refine_ls_R_factor_gt 0.0346
_refine_ls_shift/su_max 0.001
_refine_ls_shift/su_mean 0
_refine_ls_structure_factor_coef Fsqd
_refine_ls_weighting_details 'w=1/[\s^2^(Fo^2^)+(0.0392P)^2^+0.2583P] where P=(Fo^2^+2Fc^2^)/3'
_refine_ls_weighting_scheme calc
_refine_ls_wR_factor_gt 0.0814
_refine_ls_wR_factor_ref 0.0864
_reflns_number_gt 1536
_reflns_number_total 1881
_reflns_threshold_expression >2\s(I)
_cod_data_source_file ol203052y_si_003.cif
_cod_data_source_block shelxl
_cod_original_sg_symbol_H-M P21/n
_cod_database_code 1502621

loop_
_symmetry_equiv_pos_as_xyz
'x, y, z'
'-x+1/2, y+1/2, -z+1/2'
'-x, -y, -z'
'x-1/2, -y-1/2, z-1/2'

loop_
_atom_site_label
_atom_site_type_symbol
_atom_site_fract_x
_atom_site_fract_y
_atom_site_fract_z
_atom_site_U_iso_or_equiv
_atom_site_adp_type
_atom_site_occupancy
_atom_site_symmetry_multiplicity
_atom_site_calc_flag
_atom_site_refinement_flags
C1 C -0.06456(14) 0.81152(9) 0.36193(14) 0.0245(3) Uani 1 1 d .
C2 C -0.19604(16) 0.82812(10) 0.46840(16) 0.0337(4) Uani 1 1 d .
H2A H -0.2545 0.8869 0.4409 0.04 Uiso 1 1 calc R
H2B H -0.27 0.7741 0.4646 0.04 Uiso 1 1 calc R
C3 C -0.10983(17) 0.83681(11) 0.62598(16) 0.0377(4) Uani 1 1 d .
H3A H -0.1656 0.8806 0.691 0.045 Uiso 1 1 calc R
H3B H -0.1003 0.7742 0.6763 0.045 Uiso 1 1 calc R
C4 C 0.04993(17) 0.87576(9) 0.59579(15) 0.0296(3) Uani 1 1 d .
C5 C 0.17154(14) 0.89820(8) 0.34584(14) 0.0223(3) Uani 1 1 d .
C6 C 0.32295(15) 0.93092(9) 0.37464(16) 0.0292(3) Uani 1 1 d .
H6 H 0.3737 0.929 0.4737 0.035 Uiso 1 1 calc R
C7 C 0.39750(16) 0.96670(10) 0.25230(17) 0.0347(4) Uani 1 1 d .
H7 H 0.501 0.9906 0.268 0.042 Uiso 1 1 calc R
C8 C 0.32324(16) 0.96805(10) 0.10796(17) 0.0345(4) Uani 1 1 d .
H8 H 0.3766 0.9928 0.0261 0.041 Uiso 1 1 calc R
C9 C 0.17149(16) 0.93369(9) 0.08103(15) 0.0288(3) Uani 1 1 d .
H9 H 0.1217 0.9339 -0.0185 0.035 Uiso 1 1 calc R
C10 C 0.09462(14) 0.89927(8) 0.20145(14) 0.0223(3) Uani 1 1 d .
C11 C -0.07226(15) 0.86451(9) 0.20825(14) 0.0248(3) Uani 1 1 d .
H11 H -0.1406 0.9213 0.2174 0.03 Uiso 1 1 calc R
C12 C -0.13543(18) 0.80867(11) 0.06998(16) 0.0391(4) Uani 1 1 d .
H12A H -0.1402 0.8499 -0.0195 0.059 Uiso 1 1 calc R
H12B H -0.2405 0.7853 0.0863 0.059 Uiso 1 1 calc R
H12C H -0.0663 0.7548 0.054 0.059 Uiso 1 1 calc R
C13 C -0.02664(16) 0.70654(9) 0.34680(16) 0.0310(3) Uani 1 1 d .
H13A H 0.068 0.6994 0.2919 0.046 Uiso 1 1 calc R
H13B H -0.1142 0.6744 0.2908 0.046 Uiso 1 1 calc R
H13C H -0.0093 0.6784 0.4479 0.046 Uiso 1 1 calc R
N N 0.06927(12) 0.85915(7) 0.44728(11) 0.0231(3) Uani 1 1 d .
O O 0.14523(12) 0.91478(7) 0.68538(11) 0.0405(3) Uani 1 1 d .

loop_
_atom_site_aniso_label
_atom_site_aniso_U_11
_atom_site_aniso_U_22
_atom_site_aniso_U_33
_atom_site_aniso_U_23
_atom_site_aniso_U_13
_atom_site_aniso_U_12
C1 0.0217(6) 0.0252(7) 0.0263(7) 0.0021(5) 0.0005(5) -0.0017(5)
C2 0.0289(8) 0.0351(8) 0.0382(8) 0.0074(6) 0.0100(6) 0.0026(6)
C3 0.0441(9) 0.0405(8) 0.0302(8) 0.0091(6) 0.0142(7) 0.0111(7)
C4 0.0403(8) 0.0263(7) 0.0220(7) 0.0015(6) 0.0009(6) 0.0128(6)
C5 0.0239(7) 0.0169(6) 0.0261(7) -0.0006(5) 0.0026(5) 0.0014(5)
C6 0.0262(7) 0.0242(7) 0.0364(8) -0.0029(6) -0.0041(6) 0.0009(6)
C7 0.0237(7) 0.0269(7) 0.0540(10) -0.0008(7) 0.0066(7) -0.0027(6)
C8 0.0336(8) 0.0291(8) 0.0430(9) 0.0038(6) 0.0173(7) 0.0005(6)
C9 0.0343(8) 0.0270(7) 0.0255(7) -0.0002(6) 0.0050(6) 0.0025(6)
C10 0.0254(7) 0.0181(6) 0.0234(7) -0.0010(5) 0.0024(5) 0.0020(5)
C11 0.0235(7) 0.0249(7) 0.0255(7) 0.0018(5) -0.0021(5) -0.0006(5)
C12 0.0446(9) 0.0371(8) 0.0336(8) 0.0016(6) -0.0112(7) -0.0093(7)
C13 0.0295(7) 0.0256(7) 0.0372(8) 0.0025(6) -0.0017(6) -0.0022(6)
N 0.0255(6) 0.0236(6) 0.0202(6) 0.0007(4) 0.0007(4) -0.0006(4)
O 0.0516(7) 0.0415(6) 0.0269(6) -0.0083(5) -0.0076(5) 0.0121(5)

loop_
_atom_type_symbol
_atom_type_description
_atom_type_scat_dispersion_real
_atom_type_scat_dispersion_imag
_atom_type_scat_source
C C 0.0033 0.0016 'International Tables Vol C Tables 4.2.6.8 and 6.1.1.4'
H H 0 0 'International Tables Vol C Tables 4.2.6.8 and 6.1.1.4'
N N 0.0061 0.0033 'International Tables Vol C Tables 4.2.6.8 and 6.1.1.4'
O O 0.0106 0.006 'International Tables Vol C Tables 4.2.6.8 and 6.1.1.4'

loop_
_geom_angle_atom_site_label_1
_geom_angle_atom_site_label_2
_geom_angle_atom_site_label_3
_geom_angle
N C1 C13 108.78(10)
N C1 C2 101.16(10)
C13 C1 C2 111.85(11)
N C1 C11 102.08(9)
C13 C1 C11 112.84(11)
C2 C1 C11 118.49(11)
C3 C2 C1 103.98(11)
C3 C2 H2A 111
C1 C2 H2A 111
C3 C2 H2B 111
C1 C2 H2B 111
H2A C2 H2B 109
C4 C3 C2 104.54(11)
C4 C3 H3A 110.8
C2 C3 H3A 110.8
C4 C3 H3B 110.8
C2 C3 H3B 110.8
H3A C3 H3B 108.9
O C4 N 125.49(13)
O C4 C3 128.07(12)
N C4 C3 106.44(12)
C6 C5 C10 122.70(12)
C6 C5 N 129.14(12)
C10 C5 N 108.16(11)
C5 C6 C7 117.13(13)
C5 C6 H6 121.4
C7 C6 H6 121.4
C8 C7 C6 121.02(13)
C8 C7 H7 119.5
C6 C7 H7 119.5
C7 C8 C9 120.96(13)
C7 C8 H8 119.5
C9 C8 H8 119.5
C10 C9 C8 118.88(13)
C10 C9 H9 120.6
C8 C9 H9 120.6
C9 C10 C5 119.30(12)
C9 C10 C11 130.42(12)
C5 C10 C11 110.19(11)
C10 C11 C12 114.67(11)
C10 C11 C1 102.15(10)
C12 C11 C1 116.45(11)
C10 C11 H11 107.7
C12 C11 H11 107.7
C1 C11 H11 107.7
C11 C12 H12A 109.5
C11 C12 H12B 109.5
H12A C12 H12B 109.5
C11 C12 H12C 109.5
H12A C12 H12C 109.5
H12B C12 H12C 109.5
C1 C13 H13A 109.5
C1 C13 H13B 109.5
H13A C13 H13B 109.5
C1 C13 H13C 109.5
H13A C13 H13C 109.5
H13B C13 H13C 109.5
C4 N C5 132.33(11)
C4 N C1 115.18(11)
C5 N C1 110.25(10)

loop_
_geom_bond_atom_site_label_1
_geom_bond_atom_site_label_2
_geom_bond_distance
C1 N 1.4874(16)
C1 C13 1.5243(18)
C1 C2 1.5381(18)
C1 C11 1.5480(18)
C2 C3 1.534(2)
C2 H2A 0.99
C2 H2B 0.99
C3 C4 1.517(2)
C3 H3A 0.99
C3 H3B 0.99
C4 O 1.2266(17)
C4 N 1.3556(16)
C5 C6 1.3840(18)
C5 C10 1.3938(18)
C5 N 1.4110(16)
C6 C7 1.390(2)
C6 H6 0.95
C7 C8 1.384(2)
C7 H7 0.95
C8 C9 1.393(2)
C8 H8 0.95
C9 C10 1.3803(18)
C9 H9 0.95
C10 C11 1.5179(18)
C11 C12 1.5207(19)
C11 H11 1
C12 H12A 0.98
C12 H12B 0.98
C12 H12C 0.98
C13 H13A 0.98
C13 H13B 0.98
C13 H13C 0.98

loop_
_geom_torsion_atom_site_label_1
_geom_torsion_atom_site_label_2
_geom_torsion_atom_site_label_3
_geom_torsion_atom_site_label_4
_geom_torsion
N C1 C2 C3 -27.18(13)
C13 C1 C2 C3 88.45(13)
C11 C1 C2 C3 -137.65(12)
C1 C2 C3 C4 28.66(14)
C2 C3 C4 O 161.41(13)
C2 C3 C4 N -18.64(14)
C10 C5 C6 C7 0.62(19)
N C5 C6 C7 -179.68(12)
C5 C6 C7 C8 -0.84(19)
C6 C7 C8 C9 0.1(2)
C7 C8 C9 C10 0.9(2)
C8 C9 C10 C5 -1.15(18)
C8 C9 C10 C11 175.11(12)
C6 C5 C10 C9 0.37(19)
N C5 C10 C9 -179.38(11)
C6 C5 C10 C11 -176.59(11)
N C5 C10 C11 3.66(14)
C9 C10 C11 C12 37.86(19)
C5 C10 C11 C12 -145.62(12)
C9 C10 C11 C1 164.74(13)
C5 C10 C11 C1 -18.74(13)
N C1 C11 C10 25.23(12)
C13 C1 C11 C10 -91.34(12)
C2 C1 C11 C10 135.19(11)
N C1 C11 C12 150.96(11)
C13 C1 C11 C12 34.39(16)
C2 C1 C11 C12 -99.08(15)
O C4 N C5 -18.4(2)
C3 C4 N C5 161.68(12)
O C4 N C1 -179.36(12)
C3 C4 N C1 0.68(14)
C6 C5 N C4 32.8(2)
C10 C5 N C4 -147.47(13)
C6 C5 N C1 -165.50(12)
C10 C5 N C1 14.23(13)
C13 C1 N C4 -100.61(13)
C2 C1 N C4 17.27(13)
C11 C1 N C4 139.91(11)
C13 C1 N C5 94.25(12)
C2 C1 N C5 -147.87(10)
C11 C1 N C5 -25.22(12)
